data_4341898
loop_
_publ_author_name
'Smetana, Volodymyr'
'Steinberg, Simon'
'Card, Nathan'
'Mudring, Anja-Verena'
'Miller, Gordon J.'

_publ_section_title
;
 Crystal Structure and Bonding in BaAu5Ga2 and AeAu4+xGa3-x (Ae = Ba and
 Eu): Hexagonal Diamond-Type Au Frameworks and Remarkable Cation/Anion
 Partitioning in the Ae-Au-Ga Systems.
;
_journal_issue 3
_journal_name_full 'Inorganic chemistry'
_journal_page_first 1010
_journal_page_last 1018
_journal_paper_doi 10.1021/ic502402y
_journal_volume 54
_journal_year 2015
_chemical_formula_sum 'Au4.8 Eu Ga2.2'
_chemical_formula_weight 1251.21
_chemical_name_systematic
;
 ?
;
_space_group_crystal_system hexagonal
_space_group_IT_number 189
_space_group_name_Hall 'P -6 -2'
_space_group_name_H-M_alt 'P -6 2 m'
_symmetry_space_group_name_Hall 'P -6 -2'
_symmetry_space_group_name_H-M 'P -6 2 m'
_audit_creation_method SHELXL-2014
_cell_angle_alpha 90
_cell_angle_beta 90
_cell_angle_gamma 120
_cell_formula_units_Z 3
_cell_length_a 8.592(2)
_cell_length_b 8.592(2)
_cell_length_c 7.208(2)
_cell_measurement_reflns_used 533
_cell_measurement_temperature 296(2)
_cell_measurement_theta_max 21.4425
_cell_measurement_theta_min 4.745
_cell_volume 460.8(2)
_computing_cell_refinement 'Bruker SAINT'
_computing_data_collection 'Bruker APEX2'
_computing_data_reduction 'Bruker SAINT'
_computing_molecular_graphics 'Bruker SHELXTL'
_computing_publication_material 'Bruker SHELXTL'
_computing_structure_refinement 'SHELXL-2014 (Sheldrick, 2014)'
_computing_structure_solution 'SHELXS-97 (Sheldrick 2008)'
_diffrn_ambient_temperature 296(2)
_diffrn_measured_fraction_theta_full 1.000
_diffrn_measured_fraction_theta_max 1.000
_diffrn_measurement_device_type 'Bruker APEX-II CCD'
_diffrn_measurement_method '\f and \w scans'
_diffrn_radiation_type MoK\a
_diffrn_radiation_wavelength 0.71073
_diffrn_reflns_av_R_equivalents 0.0898
_diffrn_reflns_av_unetI/netI 0.0360
_diffrn_reflns_Laue_measured_fraction_full 1.000
_diffrn_reflns_Laue_measured_fraction_max 1.000
_diffrn_reflns_limit_h_max 10
_diffrn_reflns_limit_h_min -10
_diffrn_reflns_limit_k_max 10
_diffrn_reflns_limit_k_min -9
_diffrn_reflns_limit_l_max 8
_diffrn_reflns_limit_l_min -8
_diffrn_reflns_number 4983
_diffrn_reflns_point_group_measured_fraction_full 1.000
_diffrn_reflns_point_group_measured_fraction_max 1.000
_diffrn_reflns_theta_full 25.242
_diffrn_reflns_theta_max 25.518
_diffrn_reflns_theta_min 2.737
_exptl_absorpt_coefficient_mu 133.607
_exptl_absorpt_correction_T_max 0.7452
_exptl_absorpt_correction_T_min 0.4251
_exptl_absorpt_correction_type empirical
_exptl_absorpt_process_details
;
SADABAS, R. H. Blessing, Acta Crystallogr. A 1995, 51, 33.
;
_exptl_crystal_colour silver
_exptl_crystal_density_diffrn 13.527
_exptl_crystal_description polyhedral
_exptl_crystal_F_000 1532
_exptl_crystal_size_max 0.1
_exptl_crystal_size_mid 0.1
_exptl_crystal_size_min 0.1
_refine_diff_density_max 2.129
_refine_diff_density_min -2.143
_refine_diff_density_rms 0.538
_refine_ls_abs_structure_details
;
 Refined as an inversion twin.
;
_refine_ls_abs_structure_Flack 0.58(9)
_refine_ls_extinction_coef 0.00027(9)
_refine_ls_extinction_expression Fc^*^=kFc[1+0.001xFc^2^\l^3^/sin(2\q)]^-1/4^
_refine_ls_extinction_method SHELXL
_refine_ls_goodness_of_fit_ref 1.069
_refine_ls_hydrogen_treatment undef
_refine_ls_matrix_type full
_refine_ls_number_parameters 31
_refine_ls_number_reflns 358
_refine_ls_number_restraints 0
_refine_ls_restrained_S_all 1.069
_refine_ls_R_factor_all 0.0411
_refine_ls_R_factor_gt 0.0320
_refine_ls_shift/su_max 0.000
_refine_ls_shift/su_mean 0.000
_refine_ls_structure_factor_coef Fsqd
_refine_ls_weighting_details 'w=1/[\s^2^(Fo^2^)+(0.0093P)^2^+53.6605P] where P=(Fo^2^+2Fc^2^)/3'
_refine_ls_weighting_scheme calc
_refine_ls_wR_factor_gt 0.0567
_refine_ls_wR_factor_ref 0.0602
_reflns_Friedel_coverage 0.673
_reflns_Friedel_fraction_full 1.000
_reflns_Friedel_fraction_max 1.000
_reflns_number_gt 315
_reflns_number_total 358
_reflns_threshold_expression 'I > 2\s(I)'
_cod_data_source_file ic502402y_si_002.cif
_cod_data_source_block crystal-4
_cod_depositor_comments 'Adding full bibliography for 4341895--4341903.cif.'
_cod_original_formula_sum 'Au4.80 Eu Ga2.20'
_cod_database_code 4341898
_shelx_space_group_comment
;
The symmetry employed for this shelxl refinement is uniquely defined
by the following loop, which should always be used as a source of
symmetry information in preference to the above space-group names.
They are only intended as comments.
;
_shelxl_version_number 2014-1

loop_
_space_group_symop_operation_xyz
'x, y, z'
'-y, x-y, z'
'-x+y, -x, z'
'x, y, -z'
'-y, x-y, -z'
'-x+y, -x, -z'
'y, x, -z'
'x-y, -y, -z'
'-x, -x+y, -z'
'y, x, z'
'x-y, -y, z'
'-x, -x+y, z'

loop_
_atom_site_label
_atom_site_type_symbol
_atom_site_fract_x
_atom_site_fract_y
_atom_site_fract_z
_atom_site_U_iso_or_equiv
_atom_site_adp_type
_atom_site_occupancy
_atom_site_site_symmetry_order
_atom_site_calc_flag
_atom_site_refinement_flags_posn
_atom_site_refinement_flags_adp
_atom_site_refinement_flags_occupancy
_atom_site_disorder_assembly
_atom_site_disorder_group
Eu1 Eu 0.0000 0.0000 0.0000 0.0118(15) Uani 1 12 d S T P . .
Eu2 Eu 0.3333 0.6667 0.5000 0.0140(12) Uani 1 6 d S T P . .
Au1 Au 0.6966(2) 0.0000 0.3030(2) 0.0154(5) Uani 1 2 d S T P B .
Au2 Au 0.3699(3) 0.0000 0.2109(3) 0.0209(6) Uani 1 2 d S T P . .
Ga3_a Ga 0.2891(6) 0.4755(6) 0.0000 0.0214(14) Uani 0.709(12) 2 d S T P A 1
Ga4_a Ga 0.1977(8) 0.0000 0.5000 0.020(2) Uani 0.775(19) 4 d S T P B 1
Au3_b Au 0.2891(6) 0.4755(6) 0.0000 0.0214(14) Uani 0.291(12) 2 d S T P A 2
Au4_b Au 0.1977(8) 0.0000 0.5000 0.020(2) Uani 0.225(19) 4 d S T P B 2

loop_
_atom_site_aniso_label
_atom_site_aniso_U_11
_atom_site_aniso_U_22
_atom_site_aniso_U_33
_atom_site_aniso_U_23
_atom_site_aniso_U_13
_atom_site_aniso_U_12
Eu1 0.010(2) 0.010(2) 0.016(4) 0.000 0.000 0.0050(11)
Eu2 0.0140(17) 0.0140(17) 0.014(3) 0.000 0.000 0.0070(9)
Au1 0.0182(9) 0.0187(12) 0.0094(9) 0.000 -0.0028(7) 0.0093(6)
Au2 0.0216(9) 0.0218(12) 0.0194(11) 0.000 0.0013(8) 0.0109(6)
Ga3_a 0.026(3) 0.019(2) 0.019(2) 0.000 0.000 0.011(2)
Ga4_a 0.024(3) 0.016(4) 0.019(4) 0.000 0.000 0.0078(18)
Au3_b 0.026(3) 0.019(2) 0.019(2) 0.000 0.000 0.011(2)
Au4_b 0.024(3) 0.016(4) 0.019(4) 0.000 0.000 0.0078(18)

loop_
_atom_type_symbol
_atom_type_description
_atom_type_scat_dispersion_real
_atom_type_scat_dispersion_imag
_atom_type_scat_source
Ga Ga 0.2307 1.6083 'International Tables Vol C Tables 4.2.6.8 and 6.1.1.4'
Eu Eu -0.1578 3.6682 'International Tables Vol C Tables 4.2.6.8 and 6.1.1.4'
Au Au -2.0133 8.8022 'International Tables Vol C Tables 4.2.6.8 and 6.1.1.4'

loop_
_geom_angle_atom_site_label_1
_geom_angle_atom_site_label_2
_geom_angle_atom_site_label_3
_geom_angle
_geom_angle_site_symmetry_1
_geom_angle_site_symmetry_3
Au1 Eu1 Au1 134.92(2) 3_665 5_545
Au1 Eu1 Au1 134.92(2) 3_665 4_455
Au1 Eu1 Au1 83.20(5) 5_545 4_455
Au1 Eu1 Au1 79.90(6) 3_665 6_665
Au1 Eu1 Au1 83.20(5) 5_545 6_665
Au1 Eu1 Au1 83.20(5) 4_455 6_665
Au1 Eu1 Au1 83.20(5) 3_665 1_455
Au1 Eu1 Au1 134.92(2) 5_545 1_455
Au1 Eu1 Au1 79.90(6) 4_455 1_455
Au1 Eu1 Au1 134.92(2) 6_665 1_455
Au1 Eu1 Au1 83.20(5) 3_665 2_545
Au1 Eu1 Au1 79.90(6) 5_545 2_545
Au1 Eu1 Au1 134.92(2) 4_455 2_545
Au1 Eu1 Au1 134.92(2) 6_665 2_545
Au1 Eu1 Au1 83.20(5) 1_455 2_545
Au1 Eu1 Au2 51.475(18) 3_665 .
Au1 Eu1 Au2 86.06(4) 5_545 .
Au1 Eu1 Au2 165.61(4) 4_455 .
Au1 Eu1 Au2 86.06(4) 6_665 .
Au1 Eu1 Au2 114.49(5) 1_455 .
Au1 Eu1 Au2 51.475(18) 2_545 .
Au1 Eu1 Au2 165.61(4) 3_665 6
Au1 Eu1 Au2 51.475(18) 5_545 6
Au1 Eu1 Au2 51.475(18) 4_455 6
Au1 Eu1 Au2 114.49(5) 6_665 6
Au1 Eu1 Au2 86.06(4) 1_455 6
Au1 Eu1 Au2 86.06(4) 2_545 6
Au2 Eu1 Au2 126.377(16) . 6
Au1 Eu1 Au2 51.475(18) 3_665 2
Au1 Eu1 Au2 165.61(4) 5_545 2
Au1 Eu1 Au2 86.06(4) 4_455 2
Au1 Eu1 Au2 86.06(4) 6_665 2
Au1 Eu1 Au2 51.475(18) 1_455 2
Au1 Eu1 Au2 114.49(5) 2_545 2
Au2 Eu1 Au2 102.75(4) . 2
Au2 Eu1 Au2 126.377(16) 6 2
Au1 Eu1 Au2 114.49(5) 3_665 3
Au1 Eu1 Au2 86.06(4) 5_545 3
Au1 Eu1 Au2 86.06(4) 4_455 3
Au1 Eu1 Au2 165.61(4) 6_665 3
Au1 Eu1 Au2 51.475(18) 1_455 3
Au1 Eu1 Au2 51.475(18) 2_545 3
Au2 Eu1 Au2 102.75(4) . 3
Au2 Eu1 Au2 51.12(7) 6 3
Au2 Eu1 Au2 102.75(4) 2 3
Au1 Eu1 Au2 86.06(4) 3_665 5
Au1 Eu1 Au2 114.49(5) 5_545 5
Au1 Eu1 Au2 51.475(18) 4_455 5
Au1 Eu1 Au2 51.475(18) 6_665 5
Au1 Eu1 Au2 86.06(4) 1_455 5
Au1 Eu1 Au2 165.61(4) 2_545 5
Au2 Eu1 Au2 126.377(16) . 5
Au2 Eu1 Au2 102.75(4) 6 5
Au2 Eu1 Au2 51.12(7) 2 5
Au2 Eu1 Au2 126.377(16) 3 5
Au1 Eu1 Au2 86.06(4) 3_665 4
Au1 Eu1 Au2 51.475(18) 5_545 4
Au1 Eu1 Au2 114.49(5) 4_455 4
Au1 Eu1 Au2 51.475(18) 6_665 4
Au1 Eu1 Au2 165.61(4) 1_455 4
Au1 Eu1 Au2 86.06(4) 2_545 4
Au2 Eu1 Au2 51.12(7) . 4
Au2 Eu1 Au2 102.75(4) 6 4
Au2 Eu1 Au2 126.377(16) 2 4
Au2 Eu1 Au2 126.377(16) 3 4
Au2 Eu1 Au2 102.75(4) 5 4
Au1 Eu2 Au1 50.65(6) 2 5_556
Au1 Eu2 Au1 126.263(14) 2 4_566
Au1 Eu2 Au1 103.03(3) 5_556 4_566
Au1 Eu2 Au1 103.03(3) 2 1_565
Au1 Eu2 Au1 126.263(14) 5_556 1_565
Au1 Eu2 Au1 50.65(6) 4_566 1_565
Au1 Eu2 Au1 103.03(3) 2 3_665
Au1 Eu2 Au1 126.263(14) 5_556 3_665
Au1 Eu2 Au1 126.263(14) 4_566 3_665
Au1 Eu2 Au1 103.03(3) 1_565 3_665
Au1 Eu2 Au1 126.263(14) 2 6_666
Au1 Eu2 Au1 103.03(3) 5_556 6_666
Au1 Eu2 Au1 103.03(3) 4_566 6_666
Au1 Eu2 Au1 126.263(14) 1_565 6_666
Au1 Eu2 Au1 50.65(6) 3_665 6_666
Au1 Eu2 Au2 85.27(6) 2 4_566
Au1 Eu2 Au2 52.94(5) 5_556 4_566
Au1 Eu2 Au2 50.59(5) 4_566 4_566
Au1 Eu2 Au2 83.41(4) 1_565 4_566
Au1 Eu2 Au2 167.81(4) 3_665 4_566
Au1 Eu2 Au2 117.21(5) 6_666 4_566
Au1 Eu2 Au2 50.59(5) 2 2
Au1 Eu2 Au2 83.41(4) 5_556 2
Au1 Eu2 Au2 167.81(4) 4_566 2
Au1 Eu2 Au2 117.21(5) 1_565 2
Au1 Eu2 Au2 52.94(5) 3_665 2
Au1 Eu2 Au2 85.27(6) 6_666 2
Au2 Eu2 Au2 133.225(19) 4_566 2
Au1 Eu2 Au2 52.94(5) 2 1_565
Au1 Eu2 Au2 85.27(6) 5_556 1_565
Au1 Eu2 Au2 83.41(4) 4_566 1_565
Au1 Eu2 Au2 50.59(5) 1_565 1_565
Au1 Eu2 Au2 117.21(5) 3_665 1_565
Au1 Eu2 Au2 167.81(4) 6_666 1_565
Au2 Eu2 Au2 74.90(6) 4_566 1_565
Au2 Eu2 Au2 86.87(4) 2 1_565
Au1 Eu2 Au2 83.41(4) 2 5_556
Au1 Eu2 Au2 50.59(5) 5_556 5_556
Au1 Eu2 Au2 117.21(5) 4_566 5_556
Au1 Eu2 Au2 167.81(4) 1_565 5_556
Au1 Eu2 Au2 85.27(6) 3_665 5_556
Au1 Eu2 Au2 52.94(5) 6_666 5_556
Au2 Eu2 Au2 86.87(4) 4_566 5_556
Au2 Eu2 Au2 74.90(6) 2 5_556
Au2 Eu2 Au2 133.225(19) 1_565 5_556
Au1 Eu2 Au2 167.81(4) 2 6_666
Au1 Eu2 Au2 117.21(5) 5_556 6_666
Au1 Eu2 Au2 52.94(5) 4_566 6_666
Au1 Eu2 Au2 85.27(6) 1_565 6_666
Au1 Eu2 Au2 83.41(4) 3_665 6_666
Au1 Eu2 Au2 50.59(5) 6_666 6_666
Au2 Eu2 Au2 86.87(4) 4_566 6_666
Au2 Eu2 Au2 133.225(19) 2 6_666
Au2 Eu2 Au2 133.225(19) 1_565 6_666
Au2 Eu2 Au2 86.87(4) 5_556 6_666
Au1 Eu2 Au2 117.21(5) 2 3_665
Au1 Eu2 Au2 167.81(4) 5_556 3_665
Au1 Eu2 Au2 85.27(6) 4_566 3_665
Au1 Eu2 Au2 52.94(5) 1_565 3_665
Au1 Eu2 Au2 50.59(5) 3_665 3_665
Au1 Eu2 Au2 83.41(4) 6_666 3_665
Au2 Eu2 Au2 133.225(19) 4_566 3_665
Au2 Eu2 Au2 86.87(4) 2 3_665
Au2 Eu2 Au2 86.87(4) 1_565 3_665
Au2 Eu2 Au2 133.225(19) 5_556 3_665
Au2 Eu2 Au2 74.90(6) 6_666 3_665
Au3_b Au1 Au3_b 62.50(16) 2_655 9_655
Ga3_a Au1 Ga3_a 62.50(16) 2_655 9_655
Au3_b Au1 Au4_b 151.42(14) 2_655 2_655
Au3_b Au1 Au4_b 108.19(12) 9_655 2_655
Ga3_a Au1 Ga4_a 151.42(14) 2_655 2_655
Ga3_a Au1 Ga4_a 108.19(12) 9_655 2_655
Au3_b Au1 Au4_b 108.19(12) 2_655 3_655
Au3_b Au1 Au4_b 151.42(14) 9_655 3_655
Au4_b Au1 Au4_b 66.1(3) 2_655 3_655
Ga3_a Au1 Ga4_a 108.19(12) 2_655 3_655
Ga3_a Au1 Ga4_a 151.42(14) 9_655 3_655
Ga4_a Au1 Ga4_a 66.1(3) 2_655 3_655
Au3_b Au1 Au1 144.74(8) 2_655 4_556
Ga3_a Au1 Au1 144.74(8) 2_655 4_556
Au3_b Au1 Au1 144.74(8) 9_655 4_556
Ga3_a Au1 Au1 144.74(8) 9_655 4_556
Au4_b Au1 Au1 58.22(4) 2_655 4_556
Ga4_a Au1 Au1 58.22(4) 2_655 4_556
Au4_b Au1 Au1 58.22(4) 3_655 4_556
Ga4_a Au1 Au1 58.22(4) 3_655 4_556
Au3_b Au1 Au2 64.25(10) 2_655 .
Ga3_a Au1 Au2 64.25(10) 2_655 .
Au3_b Au1 Au2 64.25(10) 9_655 .
Ga3_a Au1 Au2 64.25(10) 9_655 .
Au4_b Au1 Au2 139.08(14) 2_655 .
Ga4_a Au1 Au2 139.08(14) 2_655 .
Au4_b Au1 Au2 139.08(14) 3_655 .
Ga4_a Au1 Au2 139.08(14) 3_655 .
Au1 Au1 Au2 103.30(5) 4_556 .
Au3_b Au1 Au2 55.32(9) 2_655 3_655
Ga3_a Au1 Au2 55.32(9) 2_655 3_655
Au3_b Au1 Au2 112.35(10) 9_655 3_655
Ga3_a Au1 Au2 112.35(10) 9_655 3_655
Au4_b Au1 Au2 113.24(16) 2_655 3_655
Ga4_a Au1 Au2 113.24(16) 2_655 3_655
Au4_b Au1 Au2 52.88(10) 3_655 3_655
Ga4_a Au1 Au2 52.88(10) 3_655 3_655
Au1 Au1 Au2 102.74(4) 4_556 3_655
Au2 Au1 Au2 106.17(5) . 3_655
Au3_b Au1 Au2 112.35(10) 2_655 2_655
Ga3_a Au1 Au2 112.35(10) 2_655 2_655
Au3_b Au1 Au2 55.32(9) 9_655 2_655
Ga3_a Au1 Au2 55.32(9) 9_655 2_655
Au4_b Au1 Au2 52.88(10) 2_655 2_655
Ga4_a Au1 Au2 52.88(10) 2_655 2_655
Au4_b Au1 Au2 113.24(16) 3_655 2_655
Ga4_a Au1 Au2 113.24(16) 3_655 2_655
Au1 Au1 Au2 102.74(4) 4_556 2_655
Au2 Au1 Au2 106.17(5) . 2_655
Au2 Au1 Au2 132.35(9) 3_655 2_655
Ga4_a Au2 Ga3_a 113.20(11) . 3
Au3_b Au2 Au3_b 108.22(13) 3 7
Ga4_a Au2 Ga3_a 113.20(11) . 7
Ga3_a Au2 Ga3_a 108.22(13) 3 7
Ga4_a Au2 Au1 112.08(14) . .
Au3_b Au2 Au1 104.73(11) 3 .
Ga3_a Au2 Au1 104.73(11) 3 .
Au3_b Au2 Au1 104.73(11) 7 .
Ga3_a Au2 Au1 104.73(11) 7 .
Au3_b Au2 Au3_b 100.15(6) 3 9_655
Au3_b Au2 Au3_b 54.34(17) 7 9_655
Au1 Au2 Au3_b 54.44(8) . 9_655
Au3_b Au2 Au3_b 54.34(17) 3 2_655
Au3_b Au2 Au3_b 100.15(6) 7 2_655
Au1 Au2 Au3_b 54.44(8) . 2_655
Au3_b Au2 Au3_b 55.88(17) 9_655 2_655
Ga4_a Au2 Ga3_a 146.60(10) . 9_655
Ga3_a Au2 Ga3_a 100.15(6) 3 9_655
Ga3_a Au2 Ga3_a 54.34(17) 7 9_655
Au1 Au2 Ga3_a 54.44(8) . 9_655
Ga4_a Au2 Ga3_a 146.60(10) . 2_655
Ga3_a Au2 Ga3_a 54.34(17) 3 2_655
Ga3_a Au2 Ga3_a 100.15(6) 7 2_655
Au1 Au2 Ga3_a 54.44(8) . 2_655
Ga3_a Au2 Ga3_a 55.88(17) 9_655 2_655
Ga4_a Au2 Au1 57.28(7) . 2_545
Au3_b Au2 Au1 55.94(8) 3 2_545
Ga3_a Au2 Au1 55.94(8) 3 2_545
Au3_b Au2 Au1 130.98(12) 7 2_545
Ga3_a Au2 Au1 130.98(12) 7 2_545
Au1 Au2 Au1 123.75(6) . 2_545
Au3_b Au2 Au1 155.90(9) 9_655 2_545
Au3_b Au2 Au1 102.10(9) 2_655 2_545
Ga3_a Au2 Au1 155.90(9) 9_655 2_545
Ga3_a Au2 Au1 102.10(9) 2_655 2_545
Ga3_a Ga3_a Ga3_a 60.0 3_565 2_665
Ga3_a Ga3_a Au2 68.90(18) 3_565 5
Ga3_a Ga3_a Au2 117.25(15) 2_665 5
Ga3_a Ga3_a Au2 68.90(18) 3_565 2
Ga3_a Ga3_a Au2 117.25(15) 2_665 2
Au2 Ga3_a Au2 69.86(13) 5 2
Ga3_a Ga3_a Au1 124.19(10) 3_565 6_665
Ga3_a Ga3_a Au1 113.30(15) 2_665 6_665
Au2 Ga3_a Au1 68.74(8) 5 6_665
Au2 Ga3_a Au1 124.92(17) 2 6_665
Ga3_a Ga3_a Au1 124.19(10) 3_565 3_665
Ga3_a Ga3_a Au1 113.30(15) 2_665 3_665
Au2 Ga3_a Au1 124.92(17) 5 3_665
Au2 Ga3_a Au1 68.74(8) 2 3_665
Au1 Ga3_a Au1 109.47(16) 6_665 3_665
Ga3_a Ga3_a Ga3_a 167.22(16) 3_565 7
Ga3_a Ga3_a Ga3_a 107.22(16) 2_665 7
Au2 Ga3_a Ga3_a 120.94(10) 5 7
Au2 Ga3_a Ga3_a 120.94(10) 2 7
Au1 Ga3_a Ga3_a 58.75(8) 6_665 7
Au1 Ga3_a Ga3_a 58.75(8) 3_665 7
Ga3_a Ga3_a Au2 107.33(14) 3_565 3_665
Ga3_a Ga3_a Au2 56.76(16) 2_665 3_665
Au2 Ga3_a Au2 173.71(15) 5 3_665
Au2 Ga3_a Au2 113.96(7) 2 3_665
Au1 Ga3_a Au2 110.99(15) 6_665 3_665
Au1 Ga3_a Au2 61.31(8) 3_665 3_665
Ga3_a Ga3_a Au2 62.06(8) 7 3_665
Ga3_a Ga3_a Au2 107.33(14) 3_565 6_665
Ga3_a Ga3_a Au2 56.76(16) 2_665 6_665
Au2 Ga3_a Au2 113.96(7) 5 6_665
Au2 Ga3_a Au2 173.71(15) 2 6_665
Au1 Ga3_a Au2 61.31(8) 6_665 6_665
Au1 Ga3_a Au2 110.99(15) 3_665 6_665
Ga3_a Ga3_a Au2 62.06(8) 7 6_665
Au2 Ga3_a Au2 61.77(12) 3_665 6_665
Ga3_a Ga3_a Eu1 125.7(2) 3_565 .
Ga3_a Ga3_a Eu1 174.3(2) 2_665 .
Au2 Ga3_a Eu1 67.15(10) 5 .
Au2 Ga3_a Eu1 67.15(10) 2 .
Au1 Ga3_a Eu1 64.20(9) 6_665 .
Au1 Ga3_a Eu1 64.20(9) 3_665 .
Ga3_a Ga3_a Eu1 67.10(7) 7 .
Au2 Ga3_a Eu1 118.69(12) 3_665 .
Au2 Ga3_a Eu1 118.69(12) 6_665 .
Au2 Ga4_a Au2 109.2(3) . 4_556
Au2 Ga4_a Au1 69.84(5) . 2_545
Au2 Ga4_a Au1 120.95(12) 4_556 2_545
Au2 Ga4_a Au1 120.95(12) . 6_666
Au2 Ga4_a Au1 69.84(5) 4_556 6_666
Au1 Ga4_a Au1 163.2(3) 2_545 6_666
Au2 Ga4_a Au1 120.95(12) . 5_546
Au2 Ga4_a Au1 69.84(5) 4_556 5_546
Au1 Ga4_a Au1 63.56(8) 2_545 5_546
Au1 Ga4_a Au1 113.73(10) 6_666 5_546
Au2 Ga4_a Au1 69.84(5) . 3_665
Au2 Ga4_a Au1 120.95(12) 4_556 3_665
Au1 Ga4_a Au1 113.73(10) 2_545 3_665
Au1 Ga4_a Au1 63.56(8) 6_666 3_665
Au1 Ga4_a Au1 163.2(3) 5_546 3_665
Au2 Ga4_a Ga4_a 120.09(11) . 3
Au2 Ga4_a Ga4_a 120.09(11) 4_556 3
Au1 Ga4_a Ga4_a 56.94(14) 2_545 3
Au1 Ga4_a Ga4_a 106.97(14) 6_666 3
Au1 Ga4_a Ga4_a 56.94(14) 5_546 3
Au1 Ga4_a Ga4_a 106.97(14) 3_665 3
Au2 Ga4_a Ga4_a 120.09(11) . 2
Au2 Ga4_a Ga4_a 120.09(11) 4_556 2
Au1 Ga4_a Ga4_a 106.97(14) 2_545 2
Au1 Ga4_a Ga4_a 56.94(14) 6_666 2
Au1 Ga4_a Ga4_a 106.97(14) 5_546 2
Au1 Ga4_a Ga4_a 56.94(14) 3_665 2
Ga4_a Ga4_a Ga4_a 60.0 3 2
Au2 Ga4_a Eu2 65.25(12) . 7_556
Au2 Ga4_a Eu2 65.25(12) 4_556 7_556
Au1 Ga4_a Eu2 133.18(18) 2_545 7_556
Au1 Ga4_a Eu2 61.81(8) 6_666 7_556
Au1 Ga4_a Eu2 133.18(18) 5_546 7_556
Au1 Ga4_a Eu2 61.81(8) 3_665 7_556
Ga4_a Ga4_a Eu2 166.32(7) 3 7_556
Ga4_a Ga4_a Eu2 106.32(7) 2 7_556
Au2 Ga4_a Eu2 65.25(12) . 1_545
Au2 Ga4_a Eu2 65.25(12) 4_556 1_545
Au1 Ga4_a Eu2 61.81(8) 2_545 1_545
Au1 Ga4_a Eu2 133.17(18) 6_666 1_545
Au1 Ga4_a Eu2 61.81(8) 5_546 1_545
Au1 Ga4_a Eu2 133.18(18) 3_665 1_545
Ga4_a Ga4_a Eu2 106.32(7) 3 1_545
Ga4_a Ga4_a Eu2 166.32(7) 2 1_545
Eu2 Ga4_a Eu2 87.36(15) 7_556 1_545

loop_
_geom_bond_atom_site_label_1
_geom_bond_atom_site_label_2
_geom_bond_distance
_geom_bond_site_symmetry_2
Eu1 Au1 3.401(2) 3_665
Eu1 Au1 3.401(2) 5_545
Eu1 Au1 3.401(2) 4_455
Eu1 Au1 3.401(2) 6_665
Eu1 Au1 3.401(2) 1_455
Eu1 Au1 3.401(2) 2_545
Eu1 Au2 3.523(2) .
Eu1 Au2 3.523(2) 6
Eu1 Au2 3.523(2) 2
Eu1 Au2 3.523(2) 3
Eu1 Au2 3.523(2) 5
Eu1 Au2 3.523(2) 4
Eu2 Au1 3.3197(14) 2
Eu2 Au1 3.3197(14) 5_556
Eu2 Au1 3.3197(14) 4_566
Eu2 Au1 3.3197(14) 1_565
Eu2 Au1 3.3197(14) 3_665
Eu2 Au1 3.3197(14) 6_666
Eu2 Au2 3.4268(15) 4_566
Eu2 Au2 3.4268(15) 2
Eu2 Au2 3.4268(15) 1_565
Eu2 Au2 3.4268(15) 5_556
Eu2 Au2 3.4268(15) 6_666
Eu2 Au2 3.4268(15) 3_665
Au1 Au3_b 2.674(3) 2_655
Au1 Ga3_a 2.674(3) 2_655
Au1 Au3_b 2.674(3) 9_655
Au1 Ga3_a 2.674(3) 9_655
Au1 Au4_b 2.6964(19) 2_655
Au1 Ga4_a 2.6964(19) 2_655
Au1 Au4_b 2.6964(19) 3_655
Au1 Ga4_a 2.6964(19) 3_655
Au1 Au1 2.840(3) 4_556
Au1 Au2 2.884(3) .
Au1 Au2 3.0087(19) 3_655
Au1 Au2 3.0087(19) 2_655
Au2 Ga4_a 2.556(4) .
Au2 Au3_b 2.655(4) 3
Au2 Ga3_a 2.655(4) 3
Au2 Au3_b 2.655(4) 7
Au2 Ga3_a 2.655(4) 7
Au2 Au3_b 2.961(4) 9_655
Au2 Au3_b 2.961(4) 2_655
Au2 Ga3_a 2.961(4) 9_655
Au2 Ga3_a 2.961(4) 2_655
Au2 Au1 3.0087(19) 2_545
Ga3_a Ga3_a 2.579(7) 3_565
Ga3_a Ga3_a 2.579(7) 2_665
Ga3_a Au2 2.655(4) 5
Ga3_a Au2 2.655(4) 2
Ga3_a Au1 2.674(3) 6_665
Ga3_a Au1 2.674(3) 3_665
Ga3_a Ga3_a 2.775(9) 7
Ga3_a Au2 2.961(4) 3_665
Ga3_a Au2 2.961(4) 6_665
Ga4_a Au2 2.556(4) 4_556
Ga4_a Au1 2.6964(19) 2_545
Ga4_a Au1 2.6964(19) 6_666
Ga4_a Au1 2.6964(19) 5_546
Ga4_a Au1 2.6964(19) 3_665
Ga4_a Ga4_a 2.942(12) 3
Ga4_a Ga4_a 2.942(12) 2
Ga4_a Eu2 3.591(5) 7_556
Ga4_a Eu2 3.592(5) 1_545
